data_4309940
loop_
_publ_author_name
'Chun-Long Chen'
'Hai-Yan Tan'
'Jun-Hua Yao'
'Yi-Qian Wan'
'Cheng-Yong Su'

_publ_section_title
;
Disilver(I) Rectangular-Shaped Metallacycles: X-ray Crystal Structure and
Dynamic Behavior in Solution
;
_journal_name_full 'Inorganic Chemistry'
_journal_page_first 8510
_journal_page_last 8520
_journal_paper_doi 10.1021/ic050673o
_journal_volume 44
_journal_year 2005
_chemical_formula_sum 'C28 H28 Ag2 Cl2 N8 O8'
_chemical_formula_weight 891.22
_chemical_name_systematic
; 
 ? 
;
_space_group_IT_number 2
_symmetry_cell_setting triclinic
_symmetry_space_group_name_Hall '-P 1'
_symmetry_space_group_name_H-M 'P -1'
_atom_sites_solution_hydrogens geom
_atom_sites_solution_primary direct
_atom_sites_solution_secondary difmap
_audit_creation_method SHELXL-97
_cell_angle_alpha 99.007(3)
_cell_angle_beta 92.494(4)
_cell_angle_gamma 110.729(4)
_cell_formula_units_Z 1
_cell_length_a 8.184(2)
_cell_length_b 8.478(2)
_cell_length_c 12.504(3)
_cell_measurement_temperature 298(2)
_cell_volume 796.8(3)
_computing_structure_refinement 'SHELXL-97 (Sheldrick, 1997)'
_computing_structure_solution 'SHELXS-97 (Sheldrick, 1990)'
_diffrn_ambient_temperature 298(2)
_diffrn_measured_fraction_theta_full 0.977
_diffrn_measured_fraction_theta_max 0.977
_diffrn_radiation_monochromator graphite
_diffrn_radiation_source 'fine-focus sealed tube'
_diffrn_radiation_type MoK\a
_diffrn_radiation_wavelength 0.71073
_diffrn_reflns_av_R_equivalents 0.0169
_diffrn_reflns_av_sigmaI/netI 0.0555
_diffrn_reflns_limit_h_max 6
_diffrn_reflns_limit_h_min -10
_diffrn_reflns_limit_k_max 10
_diffrn_reflns_limit_k_min -9
_diffrn_reflns_limit_l_max 15
_diffrn_reflns_limit_l_min -14
_diffrn_reflns_number 4667
_diffrn_reflns_theta_full 26.37
_diffrn_reflns_theta_max 26.37
_diffrn_reflns_theta_min 1.66
_exptl_absorpt_coefficient_mu 1.460
_exptl_absorpt_correction_T_max 0.9175
_exptl_absorpt_correction_T_min 0.6685
_exptl_crystal_colour Colorless
_exptl_crystal_density_diffrn 1.857
_exptl_crystal_density_method 'not measured'
_exptl_crystal_description Block
_exptl_crystal_F_000 444
_exptl_crystal_size_max 0.30
_exptl_crystal_size_mid 0.25
_exptl_crystal_size_min 0.06
_refine_diff_density_max 0.646
_refine_diff_density_min -0.500
_refine_diff_density_rms 0.109
_refine_ls_extinction_coef 0.0043(11)
_refine_ls_extinction_expression Fc^*^=kFc[1+0.001xFc^2^\l^3^/sin(2\q)]^-1/4^
_refine_ls_extinction_method SHELXL
_refine_ls_goodness_of_fit_ref 1.056
_refine_ls_hydrogen_treatment mixed
_refine_ls_matrix_type full
_refine_ls_number_parameters 218
_refine_ls_number_reflns 3183
_refine_ls_number_restraints 0
_refine_ls_restrained_S_all 1.056
_refine_ls_R_factor_all 0.0597
_refine_ls_R_factor_gt 0.0425
_refine_ls_shift/su_max 0.001
_refine_ls_shift/su_mean 0.000
_refine_ls_structure_factor_coef Fsqd
_refine_ls_weighting_details 'calc w=1/[\s^2^(Fo^2^)+(0.0490P)^2^+0.0000P] where P=(Fo^2^+2Fc^2^)/3'
_refine_ls_weighting_scheme calc
_refine_ls_wR_factor_gt 0.1041
_refine_ls_wR_factor_ref 0.1076
_reflns_number_gt 2097
_reflns_number_total 3183
_reflns_threshold_expression >2sigma(I)
_cod_data_source_file ic050673osi20050430_075320_1.cif
_cod_data_source_block 1
_cod_depositor_comments
;
The following automatic conversions were performed:
'_symmetry_cell_setting' value 'Triclinic' changed to 'triclinic'
according to '/home/saulius/struct/CIF-dictionaries/cif_core.dic'
dictionary named 'cif_core.dic' version 2.4.1 from 2010-06-29.

Automatic conversion script
Id: cif_fix_enum 1527 2010-12-29 10:47:43Z saulius 
;
_cod_original_cell_volume 796.8(4)
_cod_database_code 4309940

loop_
_symmetry_equiv_pos_as_xyz
'x, y, z'
'-x, -y, -z'

loop_
_atom_site_label
_atom_site_type_symbol
_atom_site_fract_x
_atom_site_fract_y
_atom_site_fract_z
_atom_site_U_iso_or_equiv
_atom_site_adp_type
_atom_site_occupancy
_atom_site_symmetry_multiplicity
_atom_site_calc_flag
_atom_site_refinement_flags
_atom_site_disorder_assembly
_atom_site_disorder_group
Ag Ag 0.61701(5) 0.90839(6) 0.56269(3) 0.0551(2) Uani 1 1 d . . .
Cl Cl 0.6710(2) 1.33254(18) 0.74442(13) 0.0651(4) Uani 1 1 d . . .
O1 O 0.5522(12) 1.3069(10) 0.8179(7) 0.243(5) Uani 1 1 d . . .
O2 O 0.7525(13) 1.2205(12) 0.7385(7) 0.207(4) Uani 1 1 d . . .
O3 O 0.5846(11) 1.2857(14) 0.6426(6) 0.239(5) Uani 1 1 d . . .
O4 O 0.7771(11) 1.4923(8) 0.7586(6) 0.196(4) Uani 1 1 d . . .
N1 N 0.4452(5) 0.7771(5) 0.6676(3) 0.0470(10) Uani 1 1 d . . .
N2 N 0.2669(5) 0.7383(5) 0.7953(3) 0.0426(10) Uani 1 1 d . . .
N3 N 0.1897(5) 0.9578(6) 0.5312(3) 0.0492(11) Uani 1 1 d . . .
N4 N 0.0272(5) 0.8996(5) 0.6649(3) 0.0457(10) Uani 1 1 d . . .
C1 C 0.3590(9) 0.6052(8) 0.6621(5) 0.0672(16) Uani 1 1 d . . .
H1A H 0.3744 0.5190 0.6125 0.081 Uiso 1 1 calc R . .
C2 C 0.2471(8) 0.5797(7) 0.7404(5) 0.0668(16) Uani 1 1 d . . .
H2A H 0.1720 0.4749 0.7537 0.080 Uiso 1 1 calc R . .
C3 C 0.3877(6) 0.8522(6) 0.7495(4) 0.0413(11) Uani 1 1 d . . .
H3A H 0.4265 0.9704 0.7728 0.050 Uiso 1 1 calc R . .
C4 C 0.1728(7) 0.7723(7) 0.8894(4) 0.0552(14) Uani 1 1 d . . .
H4A H 0.2187 0.7404 0.9521 0.066 Uiso 1 1 calc R . .
H4B H 0.0493 0.7005 0.8731 0.066 Uiso 1 1 calc R . .
C5 C 0.1894(6) 0.9556(6) 0.9177(4) 0.0415(11) Uani 1 1 d . . .
C6 C 0.3074(7) 1.0617(8) 1.0054(4) 0.0549(14) Uani 1 1 d . . .
H6A H 0.3729 1.0158 1.0447 0.066 Uiso 1 1 calc R . .
C7 C 0.3311(7) 1.2305(8) 1.0360(4) 0.0630(16) Uani 1 1 d . . .
H7A H 0.4135 1.2983 1.0941 0.076 Uiso 1 1 calc R . .
C8 C 0.2348(8) 1.2993(8) 0.9821(5) 0.0639(16) Uani 1 1 d . . .
H8A H 0.2505 1.4144 1.0024 0.077 Uiso 1 1 calc R . .
C9 C 0.1112(8) 1.1956(7) 0.8952(4) 0.0566(15) Uani 1 1 d . . .
H9A H 0.0437 1.2427 0.8587 0.068 Uiso 1 1 calc R . .
C10 C 0.0870(6) 1.0251(6) 0.8622(4) 0.0423(12) Uani 1 1 d . . .
C11 C -0.0478(7) 0.9212(7) 0.7687(4) 0.0530(13) Uani 1 1 d . . .
H11A H -0.1108 0.8089 0.7854 0.064 Uiso 1 1 calc R . .
H11B H -0.1319 0.9764 0.7603 0.064 Uiso 1 1 calc R . .
C12 C 0.1523(6) 1.0209(7) 0.6266(4) 0.0448(12) Uani 1 1 d . . .
H12A H 0.2058 1.1343 0.6622 0.054 Uiso 1 1 calc R . .
C13 C -0.0190(8) 0.7517(7) 0.5889(4) 0.0580(14) Uani 1 1 d . . .
H13A H -0.1033 0.6455 0.5926 0.070 Uiso 1 1 calc R . .
C14 C 0.0820(8) 0.7913(8) 0.5078(4) 0.0601(15) Uani 1 1 d . . .
H14A H 0.0783 0.7151 0.4447 0.072 Uiso 1 1 calc R . .

loop_
_atom_site_aniso_label
_atom_site_aniso_U_11
_atom_site_aniso_U_22
_atom_site_aniso_U_33
_atom_site_aniso_U_23
_atom_site_aniso_U_13
_atom_site_aniso_U_12
Ag 0.0532(3) 0.0763(4) 0.0430(3) 0.0220(2) 0.01768(19) 0.0261(2)
Cl 0.0599(9) 0.0491(9) 0.0740(10) -0.0001(7) 0.0219(8) 0.0082(8)
O1 0.265(10) 0.156(7) 0.229(8) -0.010(6) 0.205(8) -0.019(6)
O2 0.271(10) 0.252(9) 0.208(8) 0.071(7) 0.042(7) 0.214(9)
O3 0.176(7) 0.370(13) 0.130(6) -0.108(7) -0.070(6) 0.127(8)
O4 0.206(7) 0.087(4) 0.180(6) -0.005(4) 0.065(6) -0.078(5)
N1 0.047(3) 0.053(3) 0.042(2) 0.013(2) 0.009(2) 0.018(2)
N2 0.044(2) 0.042(3) 0.043(2) 0.0146(19) 0.0118(19) 0.014(2)
N3 0.050(3) 0.065(3) 0.034(2) 0.015(2) 0.012(2) 0.019(3)
N4 0.042(2) 0.057(3) 0.035(2) 0.014(2) 0.0083(19) 0.012(2)
C1 0.088(5) 0.055(4) 0.063(4) 0.011(3) 0.025(3) 0.029(4)
C2 0.089(5) 0.041(3) 0.075(4) 0.021(3) 0.028(4) 0.023(3)
C3 0.042(3) 0.044(3) 0.040(3) 0.012(2) 0.010(2) 0.016(3)
C4 0.061(4) 0.063(4) 0.050(3) 0.024(3) 0.026(3) 0.025(3)
C5 0.039(3) 0.050(3) 0.035(3) 0.012(2) 0.014(2) 0.012(2)
C6 0.046(3) 0.079(4) 0.039(3) 0.009(3) 0.010(3) 0.022(3)
C7 0.041(3) 0.079(5) 0.047(3) -0.005(3) 0.004(3) 0.003(3)
C8 0.065(4) 0.054(4) 0.063(4) 0.004(3) 0.028(3) 0.011(3)
C9 0.065(4) 0.065(4) 0.052(3) 0.026(3) 0.029(3) 0.030(3)
C10 0.038(3) 0.054(3) 0.034(2) 0.013(2) 0.014(2) 0.012(3)
C11 0.045(3) 0.072(4) 0.038(3) 0.014(3) 0.013(2) 0.015(3)
C12 0.041(3) 0.051(3) 0.040(3) 0.015(2) 0.004(2) 0.011(3)
C13 0.061(4) 0.058(4) 0.049(3) 0.012(3) 0.004(3) 0.014(3)
C14 0.068(4) 0.070(4) 0.042(3) 0.006(3) 0.013(3) 0.026(3)

loop_
_atom_type_symbol
_atom_type_description
_atom_type_scat_dispersion_real
_atom_type_scat_dispersion_imag
_atom_type_scat_source
C C 0.0033 0.0016 'International Tables Vol C Tables 4.2.6.8 and 6.1.1.4'
H H 0.0000 0.0000 'International Tables Vol C Tables 4.2.6.8 and 6.1.1.4'
N N 0.0061 0.0033 'International Tables Vol C Tables 4.2.6.8 and 6.1.1.4'
O O 0.0106 0.0060 'International Tables Vol C Tables 4.2.6.8 and 6.1.1.4'
Ag Ag -0.8971 1.1015 'International Tables Vol C Tables 4.2.6.8 and 6.1.1.4'
Cl Cl 0.1484 0.1585 'International Tables Vol C Tables 4.2.6.8 and 6.1.1.4'

loop_
_geom_angle_atom_site_label_1
_geom_angle_atom_site_label_2
_geom_angle_atom_site_label_3
_geom_angle
_geom_angle_site_symmetry_1
_geom_angle_site_symmetry_3
_geom_angle_publ_flag
N1 Ag N3 174.26(15) . 2_676 ?
N1 Ag Ag 103.59(11) . 2_676 ?
N3 Ag Ag 81.49(11) 2_676 2_676 ?
O4 Cl O2 114.0(7) . . ?
O4 Cl O1 111.9(5) . . ?
O2 Cl O1 112.1(6) . . ?
O4 Cl O3 109.2(7) . . ?
O2 Cl O3 99.6(6) . . ?
O1 Cl O3 109.0(6) . . ?
C3 N1 C1 105.5(4) . . ?
C3 N1 Ag 124.4(3) . . ?
C1 N1 Ag 129.8(4) . . ?
C3 N2 C2 107.0(4) . . ?
C3 N2 C4 128.0(4) . . ?
C2 N2 C4 125.0(4) . . ?
C12 N3 C14 106.0(4) . . ?
C12 N3 Ag 126.5(4) . 2_676 ?
C14 N3 Ag 127.5(3) . 2_676 ?
C12 N4 C13 107.0(4) . . ?
C12 N4 C11 126.5(4) . . ?
C13 N4 C11 126.5(4) . . ?
C2 C1 N1 109.4(5) . . ?
C2 C1 H1A 125.3 . . ?
N1 C1 H1A 125.3 . . ?
C1 C2 N2 106.3(5) . . ?
C1 C2 H2A 126.8 . . ?
N2 C2 H2A 126.8 . . ?
N1 C3 N2 111.8(4) . . ?
N1 C3 H3A 124.1 . . ?
N2 C3 H3A 124.1 . . ?
N2 C4 C5 113.2(4) . . ?
N2 C4 H4A 108.9 . . ?
C5 C4 H4A 108.9 . . ?
N2 C4 H4B 108.9 . . ?
C5 C4 H4B 108.9 . . ?
H4A C4 H4B 107.7 . . ?
C6 C5 C10 117.9(5) . . ?
C6 C5 C4 118.9(5) . . ?
C10 C5 C4 123.1(5) . . ?
C7 C6 C5 122.5(5) . . ?
C7 C6 H6A 118.8 . . ?
C5 C6 H6A 118.8 . . ?
C8 C7 C6 120.0(5) . . ?
C8 C7 H7A 120.0 . . ?
C6 C7 H7A 120.0 . . ?
C7 C8 C9 119.2(6) . . ?
C7 C8 H8A 120.4 . . ?
C9 C8 H8A 120.4 . . ?
C10 C9 C8 121.6(5) . . ?
C10 C9 H9A 119.2 . . ?
C8 C9 H9A 119.2 . . ?
C9 C10 C5 118.7(5) . . ?
C9 C10 C11 118.9(5) . . ?
C5 C10 C11 122.4(5) . . ?
N4 C11 C10 113.5(4) . . ?
N4 C11 H11A 108.9 . . ?
C10 C11 H11A 108.9 . . ?
N4 C11 H11B 108.9 . . ?
C10 C11 H11B 108.9 . . ?
H11A C11 H11B 107.7 . . ?
N3 C12 N4 110.8(5) . . ?
N3 C12 H12A 124.6 . . ?
N4 C12 H12A 124.6 . . ?
C14 C13 N4 106.1(5) . . ?
C14 C13 H13A 127.0 . . ?
N4 C13 H13A 127.0 . . ?
C13 C14 N3 110.1(5) . . ?
C13 C14 H14A 125.0 . . ?
N3 C14 H14A 125.0 . . ?

loop_
_geom_bond_atom_site_label_1
_geom_bond_atom_site_label_2
_geom_bond_distance
_geom_bond_site_symmetry_2
_geom_bond_publ_flag
Ag N1 2.109(4) . ?
Ag N3 2.116(4) 2_676 ?
Ag Ag 3.3386(9) 2_676 ?
Cl O4 1.304(5) . ?
Cl O2 1.336(6) . ?
Cl O1 1.352(6) . ?
Cl O3 1.358(7) . ?
N1 C3 1.314(6) . ?
N1 C1 1.364(7) . ?
N2 C3 1.336(6) . ?
N2 C2 1.361(6) . ?
N2 C4 1.480(6) . ?
N3 C12 1.322(6) . ?
N3 C14 1.350(7) . ?
N3 Ag 2.116(4) 2_676 ?
N4 C12 1.337(6) . ?
N4 C13 1.370(6) . ?
N4 C11 1.473(6) . ?
C1 C2 1.359(8) . ?
C1 H1A 0.9300 . ?
C2 H2A 0.9300 . ?
C3 H3A 0.9300 . ?
C4 C5 1.495(7) . ?
C4 H4A 0.9700 . ?
C4 H4B 0.9700 . ?
C5 C6 1.388(7) . ?
C5 C10 1.400(6) . ?
C6 C7 1.364(8) . ?
C6 H6A 0.9300 . ?
C7 C8 1.348(8) . ?
C7 H7A 0.9300 . ?
C8 C9 1.397(8) . ?
C8 H8A 0.9300 . ?
C9 C10 1.379(7) . ?
C9 H9A 0.9300 . ?
C10 C11 1.496(7) . ?
C11 H11A 0.9700 . ?
C11 H11B 0.9700 . ?
C12 H12A 0.9300 . ?
C13 C14 1.345(7) . ?
C13 H13A 0.9300 . ?
C14 H14A 0.9300 . ?
